data_7135023
loop_
_publ_author_name
'Bai, Fang'
'Liu, Pengpeng'
'Xu, Hongyan'
'Li, Mengjie'
'Liu, Binghui'
'Xu, Miaomiao'
'Gao, Qinghe'

_publ_section_title
;
 Auto-oxidation-driven vicinal C(sp<sup>3</sup>)-H desaturative
 cyclization of tertiary alkylamines for the synthesis of
 pyrido[3,2-<i>c</i>]coumarins.
;
_journal_issue 86
_journal_name_full 'Chemical communications (Cambridge, England)'
_journal_page_first 16818
_journal_page_last 16821
_journal_paper_doi 10.1039/d5cc04794c
_journal_volume 61
_journal_year 2025
_chemical_formula_moiety 'C21 H17 N O2'
_chemical_formula_sum 'C21 H17 N O2'
_chemical_formula_weight 315.36
_space_group_crystal_system orthorhombic
_space_group_IT_number 62
_space_group_name_Hall '-P 2ac 2n'
_space_group_name_H-M_alt 'P n m a'
_atom_sites_solution_hydrogens geom
_atom_sites_solution_primary dual
_audit_creation_date 2024-09-03
_audit_creation_method
;
Olex2 1.3
(compiled 2020.11.12 svn.r5f609507 for OlexSys, GUI svn.r6403)
;
_audit_update_record
;
2025-07-18 deposited with the CCDC.	2025-09-22 downloaded from the CCDC.
;
_cell_angle_alpha 90
_cell_angle_beta 90
_cell_angle_gamma 90
_cell_formula_units_Z 4
_cell_length_a 15.204(14)
_cell_length_b 6.943(7)
_cell_length_c 15.282(13)
_cell_measurement_reflns_used 3715
_cell_measurement_temperature 296(2)
_cell_measurement_theta_max 22.88
_cell_measurement_theta_min 2.67
_cell_volume 1613(3)
_computing_cell_refinement 'SAINT V8.40B (?, 2016)'
_computing_data_reduction 'SAINT V8.40B (?, 2016)'
_computing_molecular_graphics 'Olex2 1.3 (Dolomanov et al., 2009)'
_computing_publication_material 'Olex2 1.3 (Dolomanov et al., 2009)'
_computing_structure_refinement 'XL  (Sheldrick, 2008)'
_computing_structure_solution 'SHELXT 2014/5 (Sheldrick, 2014)'
_diffrn_ambient_temperature 296.15
_diffrn_measured_fraction_theta_full 0.994
_diffrn_measured_fraction_theta_max 0.994
_diffrn_measurement_device_type 'CCD area detector'
_diffrn_measurement_method 'phi and omega scans'
_diffrn_radiation_monochromator graphite
_diffrn_radiation_type MoK\a
_diffrn_radiation_wavelength 0.71073
_diffrn_reflns_av_R_equivalents 0.0699
_diffrn_reflns_av_unetI/netI 0.0323
_diffrn_reflns_Laue_measured_fraction_full 0.994
_diffrn_reflns_Laue_measured_fraction_max 0.994
_diffrn_reflns_limit_h_max 16
_diffrn_reflns_limit_h_min -18
_diffrn_reflns_limit_k_max 8
_diffrn_reflns_limit_k_min -8
_diffrn_reflns_limit_l_max 18
_diffrn_reflns_limit_l_min -17
_diffrn_reflns_number 20639
_diffrn_reflns_point_group_measured_fraction_full 0.994
_diffrn_reflns_point_group_measured_fraction_max 0.994
_diffrn_reflns_theta_full 25.094
_diffrn_reflns_theta_max 25.094
_diffrn_reflns_theta_min 2.666
_diffrn_source_current 30.0
_diffrn_source_power 1.5
_diffrn_source_voltage 50.0
_exptl_absorpt_coefficient_mu 0.083
_exptl_absorpt_correction_T_max 0.7452
_exptl_absorpt_correction_T_min 0.6614
_exptl_absorpt_correction_type none
_exptl_absorpt_process_details
;
SADABS-2016/2 (Bruker,2016/2) was used for absorption correction.
wR2(int) was 0.0680 before and 0.0594 after correction.
The Ratio of minimum to maximum transmission is 0.8875.
The \l/2 correction factor is Not present.
;
_exptl_crystal_colour 'clear whiteish colourless'
_exptl_crystal_colour_lustre clear
_exptl_crystal_colour_modifier whiteish
_exptl_crystal_colour_primary colourless
_exptl_crystal_density_diffrn 1.298
_exptl_crystal_description block
_exptl_crystal_F_000 664
_exptl_crystal_size_max 0.22
_exptl_crystal_size_mid 0.2
_exptl_crystal_size_min 0.18
_refine_diff_density_max 0.119
_refine_diff_density_min -0.167
_refine_diff_density_rms 0.031
_refine_ls_extinction_method none
_refine_ls_goodness_of_fit_ref 1.033
_refine_ls_hydrogen_treatment constr
_refine_ls_matrix_type full
_refine_ls_number_parameters 137
_refine_ls_number_reflns 1552
_refine_ls_number_restraints 0
_refine_ls_restrained_S_all 1.033
_refine_ls_R_factor_all 0.0983
_refine_ls_R_factor_gt 0.0517
_refine_ls_shift/su_max 0.000
_refine_ls_shift/su_mean 0.000
_refine_ls_structure_factor_coef Fsqd
_refine_ls_weighting_details 'w=1/[\s^2^(Fo^2^)+(0.0663P)^2^+0.4086P] where P=(Fo^2^+2Fc^2^)/3'
_refine_ls_weighting_scheme calc
_refine_ls_wR_factor_gt 0.1189
_refine_ls_wR_factor_ref 0.1452
_reflns_Friedel_coverage 0.000
_reflns_number_gt 965
_reflns_number_total 1552
_reflns_threshold_expression 'I > 2\s(I)'
_cod_data_source_file d5cc04794c2.cif
_cod_data_source_block 1_a
_cod_depositor_comments 'Adding full bibliography for 7135023.cif.'
_cod_database_code 7135023
_shelx_shelxl_version_number 2014/7
_shelx_space_group_comment
;
The symmetry employed for this shelxl refinement is uniquely defined
by the following loop, which should always be used as a source of
symmetry information in preference to the above space-group names.
They are only intended as comments.
;
_shelx_estimated_absorpt_t_max 0.985
_shelx_estimated_absorpt_t_min 0.982
_olex2_refinement_description
;
1. Fixed Uiso
 At 1.2 times of:
  All C(H) groups
 At 1.5 times of:
  All C(H,H,H) groups
2.a Ternary CH refined with riding coordinates:
 C17(H17)
2.b Aromatic/amide H refined with riding coordinates:
 C2(H2), C3(H3), C4(H4), C5(H5), C10(H10), C14(H14), C15(H15), C16(H16)
2.c Idealised Me refined as rotating group:
 C18(H18A,H18B,H18C)
;
_olex2_submission_special_instructions 'No special instructions were received'

loop_
_space_group_symop_operation_xyz
'x, y, z'
'-x+1/2, -y, z+1/2'
'-x, y+1/2, -z'
'x+1/2, -y+1/2, -z+1/2'
'-x, -y, -z'
'x-1/2, y, -z-1/2'
'x, -y-1/2, z'
'-x-1/2, y-1/2, z-1/2'

loop_
_atom_site_label
_atom_site_type_symbol
_atom_site_fract_x
_atom_site_fract_y
_atom_site_fract_z
_atom_site_U_iso_or_equiv
_atom_site_adp_type
_atom_site_occupancy
_atom_site_site_symmetry_order
_atom_site_calc_flag
_atom_site_refinement_flags_posn
_atom_site_refinement_flags_adp
_atom_site_refinement_flags_occupancy
_atom_site_disorder_assembly
_atom_site_disorder_group
C1 C 0.4945(2) 0.7500 0.5772(2) 0.0554(8) Uani 1 2 d S T P . .
C2 C 0.5659(3) 0.7500 0.6323(2) 0.0694(10) Uani 1 2 d S T P . .
H2 H 0.5584 0.7500 0.6927 0.083 Uiso 1 2 calc R U P . .
C3 C 0.6479(3) 0.7500 0.5964(3) 0.0762(11) Uani 1 2 d S T P . .
H3 H 0.6970 0.7500 0.6327 0.091 Uiso 1 2 calc R U P . .
C4 C 0.6590(2) 0.7500 0.5066(3) 0.0731(10) Uani 1 2 d S T P . .
H4 H 0.7153 0.7500 0.4828 0.088 Uiso 1 2 calc R U P . .
C5 C 0.58723(19) 0.7500 0.4526(2) 0.0603(9) Uani 1 2 d S T P . .
H5 H 0.5951 0.7500 0.3923 0.072 Uiso 1 2 calc R U P . .
C6 C 0.5029(2) 0.7500 0.48707(19) 0.0492(7) Uani 1 2 d S T P . .
C7 C 0.42373(17) 0.7500 0.43443(19) 0.0466(7) Uani 1 2 d S T P . .
C8 C 0.34345(19) 0.7500 0.47580(17) 0.0517(8) Uani 1 2 d S T P . .
C9 C 0.3370(2) 0.7500 0.5715(2) 0.0662(9) Uani 1 2 d S T P . .
C10 C 0.2680(2) 0.7500 0.42544(19) 0.0610(9) Uani 1 2 d S T P . .
H10 H 0.2133 0.7500 0.4526 0.073 Uiso 1 2 calc R U P . .
C11 C 0.27282(18) 0.7500 0.33497(18) 0.0531(8) Uani 1 2 d S T P . .
C12 C 0.35768(18) 0.7500 0.29873(18) 0.0482(7) Uani 1 2 d S T P . .
C13 C 0.37300(17) 0.7500 0.20194(18) 0.0494(8) Uani 1 2 d S T P . .
C14 C 0.38151(17) 0.5821(4) 0.15666(15) 0.0774(8) Uani 1 1 d . . . . .
H14 H 0.3746 0.4655 0.1858 0.093 Uiso 1 1 calc R U . . .
C15 C 0.40022(17) 0.5822(5) 0.06811(17) 0.0884(9) Uani 1 1 d . . . . .
H15 H 0.4062 0.4660 0.0384 0.106 Uiso 1 1 calc R U . . .
C16 C 0.4099(2) 0.7500 0.0245(2) 0.0786(12) Uani 1 2 d S T P . .
H16 H 0.4231 0.7500 -0.0349 0.094 Uiso 1 2 calc R U P . .
C17 C 0.19058(19) 0.7500 0.27993(19) 0.0627(9) Uani 1 2 d S T P . .
H17 H 0.2085 0.7500 0.2183 0.075 Uiso 1 2 calc R U P . .
C18 C 0.13627(18) 0.5719(5) 0.29561(19) 0.1031(10) Uani 1 1 d . . . . .
H18A H 0.1702 0.4599 0.2808 0.155 Uiso 1 1 calc R U . . .
H18B H 0.0844 0.5763 0.2599 0.155 Uiso 1 1 calc R U . . .
H18C H 0.1196 0.5658 0.3561 0.155 Uiso 1 1 calc R U . . .
N1 N 0.43119(15) 0.7500 0.34637(15) 0.0487(6) Uani 1 2 d S T P . .
O1 O 0.41318(15) 0.7500 0.61778(12) 0.0676(7) Uani 1 2 d S T P . .
O2 O 0.26949(17) 0.7500 0.61242(14) 0.0915(9) Uani 1 2 d S T P . .

loop_
_atom_site_aniso_label
_atom_site_aniso_U_11
_atom_site_aniso_U_22
_atom_site_aniso_U_33
_atom_site_aniso_U_23
_atom_site_aniso_U_13
_atom_site_aniso_U_12
C1 0.061(2) 0.0496(18) 0.055(2) 0.000 -0.0120(17) 0.000
C2 0.086(3) 0.061(2) 0.062(2) 0.000 -0.029(2) 0.000
C3 0.072(3) 0.065(2) 0.092(3) 0.000 -0.037(2) 0.000
C4 0.057(2) 0.078(3) 0.083(3) 0.000 -0.0151(19) 0.000
C5 0.052(2) 0.065(2) 0.064(2) 0.000 -0.0085(17) 0.000
C6 0.057(2) 0.0408(16) 0.0496(19) 0.000 -0.0094(15) 0.000
C7 0.0509(19) 0.0458(16) 0.0433(17) 0.000 -0.0054(15) 0.000
C8 0.0540(19) 0.065(2) 0.0364(16) 0.000 -0.0002(15) 0.000
C9 0.067(2) 0.080(2) 0.051(2) 0.000 -0.0027(19) 0.000
C10 0.0506(19) 0.085(2) 0.0475(19) 0.000 0.0035(15) 0.000
C11 0.0484(18) 0.069(2) 0.0418(17) 0.000 0.0000(14) 0.000
C12 0.0501(18) 0.0511(17) 0.0433(17) 0.000 -0.0054(14) 0.000
C13 0.0428(16) 0.066(2) 0.0394(17) 0.000 -0.0015(13) 0.000
C14 0.113(2) 0.0707(16) 0.0484(14) -0.0029(12) 0.0067(13) 0.0096(15)
C15 0.109(2) 0.101(2) 0.0548(16) -0.0174(15) 0.0036(15) 0.0181(17)
C16 0.068(2) 0.127(4) 0.0409(19) 0.000 0.0068(17) 0.000
C17 0.0458(18) 0.100(3) 0.0421(17) 0.000 -0.0016(14) 0.000
C18 0.0887(19) 0.116(3) 0.105(2) 0.0120(18) -0.0359(16) -0.0283(18)
N1 0.0500(15) 0.0535(14) 0.0427(14) 0.000 -0.0034(12) 0.000
O1 0.0714(16) 0.0892(17) 0.0422(12) 0.000 -0.0094(12) 0.000
O2 0.0775(18) 0.148(3) 0.0488(14) 0.000 0.0096(13) 0.000

loop_
_atom_type_symbol
_atom_type_description
_atom_type_scat_dispersion_real
_atom_type_scat_dispersion_imag
_atom_type_scat_source
C C 0.0033 0.0016 'International Tables Vol C Tables 4.2.6.8 and 6.1.1.4'
H H 0.0000 0.0000 'International Tables Vol C Tables 4.2.6.8 and 6.1.1.4'
N N 0.0061 0.0033 'International Tables Vol C Tables 4.2.6.8 and 6.1.1.4'
O O 0.0106 0.0060 'International Tables Vol C Tables 4.2.6.8 and 6.1.1.4'

loop_
_geom_angle_atom_site_label_1
_geom_angle_atom_site_label_2
_geom_angle_atom_site_label_3
_geom_angle
_geom_angle_site_symmetry_1
_geom_angle_site_symmetry_3
_geom_angle_publ_flag
C2 C1 C6 122.6(3) . . ?
C2 C1 O1 115.5(3) . . ?
C6 C1 O1 121.9(3) . . ?
C1 C2 H2 120.8 . . ?
C3 C2 C1 118.4(3) . . ?
C3 C2 H2 120.8 . . ?
C2 C3 H3 119.6 . . ?
C2 C3 C4 120.7(3) . . ?
C4 C3 H3 119.6 . . ?
C3 C4 H4 120.0 . . ?
C5 C4 C3 120.1(3) . . ?
C5 C4 H4 120.0 . . ?
C4 C5 H5 119.7 . . ?
C4 C5 C6 120.6(3) . . ?
C6 C5 H5 119.7 . . ?
C1 C6 C5 117.6(3) . . ?
C1 C6 C7 118.5(3) . . ?
C5 C6 C7 123.9(3) . . ?
C8 C7 C6 118.9(3) . . ?
N1 C7 C6 118.9(3) . . ?
N1 C7 C8 122.2(3) . . ?
C7 C8 C9 121.2(3) . . ?
C7 C8 C10 118.8(3) . . ?
C10 C8 C9 120.0(3) . . ?
O1 C9 C8 117.6(3) . . ?
O2 C9 C8 125.2(3) . . ?
O2 C9 O1 117.2(3) . . ?
C8 C10 H10 119.6 . . ?
C8 C10 C11 120.8(3) . . ?
C11 C10 H10 119.6 . . ?
C10 C11 C12 116.3(3) . . ?
C10 C11 C17 120.9(3) . . ?
C12 C11 C17 122.8(3) . . ?
C11 C12 C13 122.2(2) . . ?
N1 C12 C11 123.7(3) . . ?
N1 C12 C13 114.1(2) . . ?
C14 C13 C12 121.12(15) 7_575 . ?
C14 C13 C12 121.11(15) . . ?
C14 C13 C14 117.7(3) . 7_575 ?
C13 C14 H14 119.4 . . ?
C13 C14 C15 121.1(3) . . ?
C15 C14 H14 119.4 . . ?
C14 C15 H15 119.8 . . ?
C16 C15 C14 120.4(3) . . ?
C16 C15 H15 119.8 . . ?
C15 C16 C15 119.3(3) . 7_575 ?
C15 C16 H16 120.4 . . ?
C15 C16 H16 120.4 7_575 . ?
C11 C17 H17 107.8 . . ?
C18 C17 C11 111.47(17) . . ?
C18 C17 C11 111.47(17) 7_575 . ?
C18 C17 H17 107.8 . . ?
C18 C17 H17 107.8 7_575 . ?
C18 C17 C18 110.4(3) . 7_575 ?
C17 C18 H18A 109.5 . . ?
C17 C18 H18B 109.5 . . ?
C17 C18 H18C 109.5 . . ?
H18A C18 H18B 109.5 . . ?
H18A C18 H18C 109.5 . . ?
H18B C18 H18C 109.5 . . ?
C12 N1 C7 118.3(2) . . ?
C9 O1 C1 121.9(2) . . ?

loop_
_geom_bond_atom_site_label_1
_geom_bond_atom_site_label_2
_geom_bond_distance
_geom_bond_site_symmetry_2
_geom_bond_publ_flag
C1 C2 1.374(4) . ?
C1 C6 1.383(4) . ?
C1 O1 1.384(4) . ?
C2 H2 0.9300 . ?
C2 C3 1.362(5) . ?
C3 H3 0.9300 . ?
C3 C4 1.384(5) . ?
C4 H4 0.9300 . ?
C4 C5 1.367(4) . ?
C5 H5 0.9300 . ?
C5 C6 1.386(4) . ?
C6 C7 1.448(4) . ?
C7 C8 1.375(4) . ?
C7 N1 1.350(4) . ?
C8 C9 1.465(4) . ?
C8 C10 1.382(4) . ?
C9 O1 1.357(4) . ?
C9 O2 1.202(4) . ?
C10 H10 0.9300 . ?
C10 C11 1.384(4) . ?
C11 C12 1.404(4) . ?
C11 C17 1.507(4) . ?
C12 C13 1.497(4) . ?
C12 N1 1.334(3) . ?
C13 C14 1.362(3) 7_575 ?
C13 C14 1.362(3) . ?
C14 H14 0.9300 . ?
C14 C15 1.383(4) . ?
C15 H15 0.9300 . ?
C15 C16 1.351(3) . ?
C16 C15 1.351(3) 7_575 ?
C16 H16 0.9300 . ?
C17 H17 0.9800 . ?
C17 C18 1.506(3) 7_575 ?
C17 C18 1.506(3) . ?
C18 H18A 0.9600 . ?
C18 H18B 0.9600 . ?
C18 H18C 0.9600 . ?

loop_
_geom_torsion_atom_site_label_1
_geom_torsion_atom_site_label_2
_geom_torsion_atom_site_label_3
_geom_torsion_atom_site_label_4
_geom_torsion
_geom_torsion_site_symmetry_1
_geom_torsion_site_symmetry_2
_geom_torsion_site_symmetry_3
_geom_torsion_site_symmetry_4
_geom_torsion_publ_flag
C1 C2 C3 C4 0.000(1) . . . . ?
C1 C6 C7 C8 0.000(1) . . . . ?
C1 C6 C7 N1 180.000(0) . . . . ?
C2 C1 C6 C5 0.000(1) . . . . ?
C2 C1 C6 C7 180.000(1) . . . . ?
C2 C1 O1 C9 180.000(1) . . . . ?
C2 C3 C4 C5 0.000(1) . . . . ?
C3 C4 C5 C6 0.000(1) . . . . ?
C4 C5 C6 C1 0.000(1) . . . . ?
C4 C5 C6 C7 180.000(0) . . . . ?
C5 C6 C7 C8 180.000(0) . . . . ?
C5 C6 C7 N1 0.000(0) . . . . ?
C6 C1 C2 C3 0.000(1) . . . . ?
C6 C1 O1 C9 0.000(1) . . . . ?
C6 C7 C8 C9 0.000(1) . . . . ?
C6 C7 C8 C10 180.000(0) . . . . ?
C6 C7 N1 C12 180.000(0) . . . . ?
C7 C8 C9 O1 0.000(1) . . . . ?
C7 C8 C9 O2 180.000(1) . . . . ?
C7 C8 C10 C11 0.000(0) . . . . ?
C8 C7 N1 C12 0.000(0) . . . . ?
C8 C9 O1 C1 0.000(1) . . . . ?
C8 C10 C11 C12 0.000(0) . . . . ?
C8 C10 C11 C17 180.000(0) . . . . ?
C9 C8 C10 C11 180.000(0) . . . . ?
C10 C8 C9 O1 180.000(0) . . . . ?
C10 C8 C9 O2 0.000(1) . . . . ?
C10 C11 C12 C13 180.000(0) . . . . ?
C10 C11 C12 N1 0.000(0) . . . . ?
C10 C11 C17 C18 61.9(2) . . . 7_575 ?
C10 C11 C17 C18 -61.9(2) . . . . ?
C11 C12 C13 C14 -91.0(2) . . . . ?
C11 C12 C13 C14 91.0(2) . . . 7_575 ?
C11 C12 N1 C7 0.000(0) . . . . ?
C12 C11 C17 C18 118.1(2) . . . . ?
C12 C11 C17 C18 -118.1(2) . . . 7_575 ?
C12 C13 C14 C15 -176.6(2) . . . . ?
C13 C12 N1 C7 180.000(0) . . . . ?
C13 C14 C15 C16 -0.4(5) . . . . ?
C14 C13 C14 C15 1.5(5) 7_575 . . . ?
C14 C15 C16 C15 -0.7(6) . . . 7_575 ?
C17 C11 C12 C13 0.000(0) . . . . ?
C17 C11 C12 N1 180.000(0) . . . . ?
N1 C7 C8 C9 180.000(0) . . . . ?
N1 C7 C8 C10 0.000(1) . . . . ?
N1 C12 C13 C14 -89.0(2) . . . 7_575 ?
N1 C12 C13 C14 89.0(2) . . . . ?
O1 C1 C2 C3 180.000(1) . . . . ?
O1 C1 C6 C5 180.000(1) . . . . ?
O1 C1 C6 C7 0.000(1) . . . . ?
O2 C9 O1 C1 180.000(1) . . . . ?
